data_7717982
loop_
_publ_author_name
'Chaplygina, Darya'
'Patrusheva, Olga V.'
'Chen, Congcong'
'Shtareva, Anna V.'
'Stoumpos, Constantinos C.'
'Kevorkyants, Ruslan'
'Emeline, Alexei'
'Shtarev, Dmitry'

_publ_section_title
;
 The effect of ring substituent position on the structural and
 optoelectronic properties of novel quasi low-dimensional hybrid 2-, 3-,
 and 4-(bromomethyl)pyridinium lead bromides
;
_journal_name_full 'Dalton Transactions'
_journal_paper_doi 10.1039/D4DT02158D
_journal_year 2025
_chemical_formula_moiety (4-BrCH2pyH)PbBr3
_chemical_formula_sum 'C6 H7 Br4 N Pb'
_chemical_formula_weight 619.96
_space_group_crystal_system monoclinic
_space_group_IT_number 14
_space_group_name_Hall '-P 2ybc'
_space_group_name_H-M_alt 'P 1 21/c 1'
_atom_sites_solution_hydrogens geom
_audit_creation_method SHELXL-2018/3
_audit_update_record
;
2024-11-30 deposited with the CCDC.	2025-02-06 downloaded from the CCDC.
;
_cell_angle_alpha 90
_cell_angle_beta 94.66(4)
_cell_angle_gamma 90
_cell_formula_units_Z 4
_cell_length_a 4.365(3)
_cell_length_b 13.137(8)
_cell_length_c 20.534(12)
_cell_measurement_reflns_used 9895
_cell_measurement_temperature 173(2)
_cell_measurement_theta_max 30.50
_cell_measurement_theta_min 2.526
_cell_volume 1173.6(13)
_computing_cell_refinement APEX3
_computing_data_collection APEX5
_computing_data_reduction APEX3
_computing_molecular_graphics VESTA
_computing_structure_refinement 'SHELXL-2018/3 (Sheldrick, 2018)'
_computing_structure_solution 'SHELXT 2014/5 (Sheldrick, 2014)'
_diffrn_ambient_temperature 173(2)
_diffrn_detector 'Bruker APEX2 area detector'
_diffrn_detector_area_resol_mean 7.9
_diffrn_detector_type 'CCD area detector'
_diffrn_measured_fraction_theta_full 0.995
_diffrn_measured_fraction_theta_max 0.993
_diffrn_measurement_device 'three-circle diffractometer'
_diffrn_measurement_device_type 'Bruker APEX-II CCD'
_diffrn_measurement_method '\f and \w scans'
_diffrn_radiation_monochromator 'mirror optics'
_diffrn_radiation_probe x-ray
_diffrn_radiation_type MoK\a
_diffrn_radiation_wavelength 0.71073
_diffrn_reflns_av_R_equivalents 0.0427
_diffrn_reflns_av_unetI/netI 0.0315
_diffrn_reflns_Laue_measured_fraction_full 0.995
_diffrn_reflns_Laue_measured_fraction_max 0.993
_diffrn_reflns_limit_h_max 5
_diffrn_reflns_limit_h_min -5
_diffrn_reflns_limit_k_max 15
_diffrn_reflns_limit_k_min -15
_diffrn_reflns_limit_l_max 24
_diffrn_reflns_limit_l_min -24
_diffrn_reflns_number 10641
_diffrn_reflns_point_group_measured_fraction_full 0.995
_diffrn_reflns_point_group_measured_fraction_max 0.993
_diffrn_reflns_theta_full 25.242
_diffrn_reflns_theta_max 25.310
_diffrn_reflns_theta_min 2.523
_diffrn_source 'microfocus sealed X-ray tube'
_diffrn_source_current 1.0
_diffrn_source_power 0.05
_diffrn_source_type 'Incoatec I\ms'
_diffrn_source_voltage 50.0
_exptl_absorpt_coefficient_mu 27.950
_exptl_absorpt_correction_T_max 0.3240
_exptl_absorpt_correction_T_min 0.1330
_exptl_absorpt_correction_type multi-scan
_exptl_absorpt_process_details SADABS
_exptl_crystal_colour colourless
_exptl_crystal_density_diffrn 3.509
_exptl_crystal_description needle
_exptl_crystal_F_000 1088
_exptl_crystal_size_max 0.121
_exptl_crystal_size_mid 0.056
_exptl_crystal_size_min 0.052
_refine_diff_density_max 0.931
_refine_diff_density_min -1.832
_refine_diff_density_rms 0.249
_refine_ls_extinction_method none
_refine_ls_goodness_of_fit_ref 1.159
_refine_ls_hydrogen_treatment constr
_refine_ls_matrix_type full
_refine_ls_number_parameters 109
_refine_ls_number_reflns 2128
_refine_ls_number_restraints 0
_refine_ls_restrained_S_all 1.159
_refine_ls_R_factor_all 0.0257
_refine_ls_R_factor_gt 0.0232
_refine_ls_shift/su_max 0.002
_refine_ls_shift/su_mean 0.000
_refine_ls_structure_factor_coef Fsqd
_refine_ls_weighting_details 'w=1/[\s^2^(Fo^2^)+(0.0301P)^2^+0.6925P] where P=(Fo^2^+2Fc^2^)/3'
_refine_ls_weighting_scheme calc
_refine_ls_wR_factor_gt 0.0593
_refine_ls_wR_factor_ref 0.0605
_reflns_Friedel_coverage 0.000
_reflns_number_gt 1986
_reflns_number_total 2128
_reflns_threshold_expression 'I > 2\s(I)'
_cod_data_source_file d4dt02158d2.cif
_cod_data_source_block 4-bromomethylpyridiniumPbBr3
_cod_original_cell_volume 1173.4(13)
_cod_original_sg_symbol_H-M 'P 21/c'
_cod_database_code 7717982
_shelx_shelxl_version_number 2018/3
_shelx_space_group_comment
;
The symmetry employed for this shelxl refinement is uniquely defined
by the following loop, which should always be used as a source of
symmetry information in preference to the above space-group names.
They are only intended as comments.
;
_shelx_estimated_absorpt_t_min 0.133
_shelx_estimated_absorpt_t_max 0.324

loop_
_space_group_symop_operation_xyz
'x, y, z'
'-x, y+1/2, -z+1/2'
'-x, -y, -z'
'x, -y-1/2, z-1/2'

loop_
_atom_site_label
_atom_site_type_symbol
_atom_site_fract_x
_atom_site_fract_y
_atom_site_fract_z
_atom_site_U_iso_or_equiv
_atom_site_adp_type
_atom_site_occupancy
_atom_site_site_symmetry_order
_atom_site_calc_flag
_atom_site_refinement_flags_posn
_atom_site_refinement_flags_adp
_atom_site_refinement_flags_occupancy
_atom_site_disorder_assembly
_atom_site_disorder_group
Pb1 Pb 0.59456(5) 0.86892(2) 0.55991(2) 0.01703(9) Uani 1 1 d . . . . .
Br1 Br 1.05523(13) 0.88738(4) 0.45269(3) 0.01800(14) Uani 1 1 d . . . . .
Br2 Br 0.11988(12) 0.81823(5) 0.65618(3) 0.02032(15) Uani 1 1 d . . . . .
Br3 Br 0.66482(13) 0.41587(5) 0.19443(3) 0.02281(15) Uani 1 1 d . . . . .
Br4 Br 0.56393(12) 0.66578(4) 0.52430(3) 0.01852(14) Uani 1 1 d . . . . .
C1 C 0.6509(14) 0.6199(5) 0.3060(3) 0.0240(14) Uani 1 1 d . . . . .
H1 H 0.520507 0.645747 0.270548 0.029 Uiso 1 1 calc R U . . .
N1 N 1.0042(11) 0.6480(4) 0.3957(2) 0.0195(11) Uani 1 1 d . . . . .
H1A H 1.111052 0.690921 0.421421 0.023 Uiso 1 1 calc R U . . .
C2 C 0.8231(13) 0.6851(5) 0.3466(3) 0.0233(13) Uani 1 1 d . . . . .
H2 H 0.812049 0.756522 0.339319 0.028 Uiso 1 1 calc R U . . .
C3 C 0.6692(12) 0.5162(5) 0.3174(3) 0.0188(12) Uani 1 1 d . . . . .
C4 C 0.4727(14) 0.4437(6) 0.2751(3) 0.0282(15) Uani 1 1 d . . . . .
H4A H 0.266675 0.473768 0.264657 0.034 Uiso 1 1 calc R U . . .
H4AB H 0.447016 0.379233 0.299080 0.034 Uiso 1 1 calc R U . . .
C5 C 0.8660(12) 0.4803(5) 0.3688(3) 0.0188(12) Uani 1 1 d . . . . .
H5 H 0.885523 0.409221 0.376759 0.023 Uiso 1 1 calc R U . . .
C6 C 1.0326(13) 0.5489(4) 0.4081(3) 0.0193(12) Uani 1 1 d . . . . .
H6 H 1.166731 0.525666 0.443723 0.023 Uiso 1 1 calc R U . . .

loop_
_atom_site_aniso_label
_atom_site_aniso_U_11
_atom_site_aniso_U_22
_atom_site_aniso_U_33
_atom_site_aniso_U_23
_atom_site_aniso_U_13
_atom_site_aniso_U_12
Pb1 0.02023(14) 0.01481(14) 0.01589(14) -0.00054(8) 0.00042(9) -0.00202(8)
Br1 0.0263(3) 0.0143(3) 0.0135(3) -0.0010(2) 0.0019(2) -0.0007(2)
Br2 0.0211(3) 0.0253(3) 0.0141(3) -0.0011(2) -0.0010(2) -0.0006(2)
Br3 0.0245(3) 0.0262(4) 0.0177(3) -0.0084(3) 0.0015(2) -0.0037(2)
Br4 0.0208(3) 0.0141(3) 0.0203(3) -0.0013(2) -0.0005(2) 0.0000(2)
C1 0.028(3) 0.025(4) 0.018(3) 0.003(3) -0.003(3) 0.005(3)
N1 0.027(3) 0.017(3) 0.015(2) -0.007(2) 0.001(2) -0.003(2)
C2 0.031(3) 0.018(3) 0.020(3) 0.000(3) -0.005(3) 0.006(3)
C3 0.016(3) 0.026(3) 0.015(3) -0.007(2) 0.006(2) -0.001(2)
C4 0.025(3) 0.039(4) 0.022(3) -0.017(3) 0.009(3) -0.010(3)
C5 0.023(3) 0.015(3) 0.019(3) -0.001(2) 0.006(2) -0.001(2)
C6 0.025(3) 0.014(3) 0.018(3) 0.003(2) -0.001(2) 0.002(2)

loop_
_atom_type_symbol
_atom_type_description
_atom_type_scat_dispersion_real
_atom_type_scat_dispersion_imag
_atom_type_scat_source
C C 0.0033 0.0016 'International Tables Vol C Tables 4.2.6.8 and 6.1.1.4'
H H 0.0000 0.0000 'International Tables Vol C Tables 4.2.6.8 and 6.1.1.4'
Br Br -0.2901 2.4595 'International Tables Vol C Tables 4.2.6.8 and 6.1.1.4'
N N 0.0061 0.0033 'International Tables Vol C Tables 4.2.6.8 and 6.1.1.4'
Pb Pb -3.3944 10.1111 'International Tables Vol C Tables 4.2.6.8 and 6.1.1.4'

loop_
_geom_angle_atom_site_label_1
_geom_angle_atom_site_label_2
_geom_angle_atom_site_label_3
_geom_angle
_geom_angle_site_symmetry_1
_geom_angle_site_symmetry_3
_geom_angle_publ_flag
Br4 Pb1 Br2 88.73(3) . 1_655 ?
Br4 Pb1 Br2 86.56(3) . . ?
Br2 Pb1 Br2 92.74(5) 1_655 . ?
Br4 Pb1 Br1 82.54(2) . 1_455 ?
Br2 Pb1 Br1 171.214(19) 1_655 1_455 ?
Br2 Pb1 Br1 87.75(5) . 1_455 ?
Br4 Pb1 Br1 84.74(2) . . ?
Br2 Pb1 Br1 88.87(5) 1_655 . ?
Br2 Pb1 Br1 171.111(18) . . ?
Br1 Pb1 Br1 89.34(5) 1_455 . ?
Pb1 Br1 Pb1 89.34(5) 1_655 . ?
Pb1 Br2 Pb1 92.74(5) 1_455 . ?
C2 C1 C3 119.4(6) . . ?
C2 C1 H1 120.3 . . ?
C3 C1 H1 120.3 . . ?
C2 N1 C6 123.2(5) . . ?
C2 N1 H1A 118.4 . . ?
C6 N1 H1A 118.4 . . ?
N1 C2 C1 119.7(6) . . ?
N1 C2 H2 120.2 . . ?
C1 C2 H2 120.2 . . ?
C1 C3 C5 119.1(6) . . ?
C1 C3 C4 120.2(6) . . ?
C5 C3 C4 120.7(6) . . ?
C3 C4 Br3 110.1(4) . . ?
C3 C4 H4A 109.6 . . ?
Br3 C4 H4A 109.6 . . ?
C3 C4 H4AB 109.6 . . ?
Br3 C4 H4AB 109.6 . . ?
H4A C4 H4AB 108.2 . . ?
C6 C5 C3 119.1(6) . . ?
C6 C5 H5 120.4 . . ?
C3 C5 H5 120.4 . . ?
N1 C6 C5 119.5(5) . . ?
N1 C6 H6 120.2 . . ?
C5 C6 H6 120.2 . . ?

loop_
_geom_bond_atom_site_label_1
_geom_bond_atom_site_label_2
_geom_bond_distance
_geom_bond_site_symmetry_2
_geom_bond_publ_flag
Pb1 Br4 2.7673(16) . ?
Pb1 Br2 2.9787(18) 1_655 ?
Pb1 Br2 3.0512(17) . ?
Pb1 Br1 3.0992(19) 1_455 ?
Pb1 Br1 3.1092(18) . ?
Br3 C4 1.951(6) . ?
C1 C2 1.375(9) . ?
C1 C3 1.383(9) . ?
C1 H1 0.9500 . ?
N1 C2 1.324(7) . ?
N1 C6 1.330(7) . ?
N1 H1A 0.8800 . ?
C2 H2 0.9500 . ?
C3 C5 1.389(8) . ?
C3 C4 1.509(8) . ?
C4 H4A 0.9900 . ?
C4 H4AB 0.9900 . ?
C5 C6 1.378(8) . ?
C5 H5 0.9500 . ?
C6 H6 0.9500 . ?
